data_4102846
loop_
_publ_author_name
'Yvette S. Mimieux Vaske'
'Maximillian E. Mahoney'
'Joseph P. Konopelski'
'David L. Rogow'
'William J. McDonald'

_publ_contact_author_address '379A PSB'
_publ_contact_author_email mimieux@chemistry
_publ_contact_author_name 'Yvette Mimieux-Vaske'
_publ_contact_author_phone 9-5056
_publ_section_title
;
 Enantiomerically Puretrans-\b-Lactams from \a-Amino Acids via Compact
 Fluorescent Light (CFL) Continuous-Flow Photolysis
;
_journal_name_full 'Journal of the American Chemical Society'
_journal_page_first 11379
_journal_page_last 11385
_journal_paper_doi 10.1021/ja1050023
_journal_volume 132
_journal_year 2010
_chemical_absolute_configuration syn
_chemical_formula_sum 'C38 H36 N2 O4'
_chemical_formula_weight 584.69
_chemical_name_systematic
; 
 ? 
;
_space_group_IT_number 18
_symmetry_cell_setting orthorhombic
_symmetry_space_group_name_Hall 'P 2 2ab'
_symmetry_space_group_name_H-M 'P 21 21 2'
_atom_sites_solution_hydrogens geom
_atom_sites_solution_primary direct
_atom_sites_solution_secondary difmap
_audit_creation_method SHELXL-97
_cell_angle_alpha 90.00
_cell_angle_beta 90.00
_cell_angle_gamma 90.00
_cell_formula_units_Z 4
_cell_length_a 24.534(6)
_cell_length_b 9.960(3)
_cell_length_c 12.424(3)
_cell_measurement_reflns_used 2102
_cell_measurement_temperature 150(2)
_cell_measurement_theta_max 37.676
_cell_measurement_theta_min 4.414
_cell_volume 3035.9(14)
_computing_cell_refinement 'Bruker SAINT v7.34'
_computing_data_collection 'Bruker APEX-II v2.1-4'
_computing_data_reduction 'Bruker SAINT v7.34'
_computing_structure_refinement 'SHELXL-97 (Sheldrick, 1997)'
_computing_structure_solution 'SHELXS-97 (Sheldrick, 1990)'
_diffrn_ambient_temperature 150(2)
_diffrn_detector_area_resol_mean 83.33
_diffrn_measured_fraction_theta_full 0.998
_diffrn_measured_fraction_theta_max 0.998
_diffrn_measurement_device_type 'Bruker APEX-II'
_diffrn_measurement_method \w/2\q-scans
_diffrn_radiation_monochromator graphite
_diffrn_radiation_source 'fine-focus sealed tube'
_diffrn_radiation_type MoK\a
_diffrn_radiation_wavelength 0.71073
_diffrn_reflns_av_R_equivalents 0.0709
_diffrn_reflns_av_sigmaI/netI 0.0301
_diffrn_reflns_limit_h_max 23
_diffrn_reflns_limit_h_min -23
_diffrn_reflns_limit_k_max 9
_diffrn_reflns_limit_k_min -9
_diffrn_reflns_limit_l_max 12
_diffrn_reflns_limit_l_min -12
_diffrn_reflns_number 17036
_diffrn_reflns_theta_full 20.15
_diffrn_reflns_theta_max 20.15
_diffrn_reflns_theta_min 1.84
_exptl_absorpt_coefficient_mu 0.083
_exptl_absorpt_correction_T_max 0.7445
_exptl_absorpt_correction_T_min 0.6693
_exptl_absorpt_correction_type empirical
_exptl_absorpt_process_details SADABS
_exptl_crystal_colour colorless
_exptl_crystal_density_diffrn 1.279
_exptl_crystal_density_method 'not measured'
_exptl_crystal_description block
_exptl_crystal_F_000 1240
_exptl_crystal_size_max 0.64
_exptl_crystal_size_mid 0.45
_exptl_crystal_size_min 0.20
_refine_diff_density_max 0.284
_refine_diff_density_min -0.307
_refine_diff_density_rms 0.036
_refine_ls_abs_structure_details 'Flack H D (1983), Acta Cryst. A39, 876-881'
_refine_ls_abs_structure_Flack 4(2)
_refine_ls_extinction_method none
_refine_ls_goodness_of_fit_ref 1.136
_refine_ls_hydrogen_treatment constr
_refine_ls_matrix_type full
_refine_ls_number_parameters 397
_refine_ls_number_reflns 1687
_refine_ls_number_restraints 0
_refine_ls_restrained_S_all 1.136
_refine_ls_R_factor_all 0.0443
_refine_ls_R_factor_gt 0.0364
_refine_ls_shift/su_max 0.005
_refine_ls_shift/su_mean 0.001
_refine_ls_structure_factor_coef Fsqd
_refine_ls_weighting_details 'calc w=1/[\s^2^(Fo^2^)+(0.0426P)^2^+1.4857P] where P=(Fo^2^+2Fc^2^)/3'
_refine_ls_weighting_scheme calc
_refine_ls_wR_factor_gt 0.0845
_refine_ls_wR_factor_ref 0.0886
_reflns_number_gt 1495
_reflns_number_total 1687
_reflns_threshold_expression >2sigma(I)
_cod_data_source_file ja1050023_si_006.cif
_cod_data_source_block xsc09030
_cod_original_cell_volume 3036.0(14)
_cod_database_code 4102846

loop_
_symmetry_equiv_pos_as_xyz
'x, y, z'
'-x, -y, z'
'-x+1/2, y+1/2, -z'
'x+1/2, -y+1/2, -z'

loop_
_atom_site_label
_atom_site_type_symbol
_atom_site_fract_x
_atom_site_fract_y
_atom_site_fract_z
_atom_site_U_iso_or_equiv
_atom_site_adp_type
_atom_site_occupancy
_atom_site_symmetry_multiplicity
_atom_site_calc_flag
_atom_site_refinement_flags
O1 O 0.17805(13) 0.2506(3) 0.3841(3) 0.0319(10) Uani 1 1 d .
O3 O 0.07671(14) -0.0432(4) 0.5741(3) 0.0332(10) Uani 1 1 d .
N1 N 0.11234(16) 0.1397(4) 0.2153(3) 0.0206(10) Uani 1 1 d .
O2 O 0.01767(14) 0.1656(3) 0.2426(3) 0.0275(9) Uani 1 1 d .
C14 C 0.1065(2) 0.1126(5) 0.0183(4) 0.0262(14) Uani 1 1 d .
N2 N 0.06245(16) -0.0649(4) 0.3930(3) 0.0232(10) Uani 1 1 d .
H2B H 0.0509 -0.1204 0.3429 0.028 Uiso 1 1 calc R
C4 C 0.12689(19) 0.2012(5) 0.1115(4) 0.0217(13) Uani 1 1 d .
C8 C -0.03988(19) -0.3392(5) 0.6115(4) 0.0256(13) Uani 1 1 d .
C22 C 0.0722(2) 0.5425(5) 0.2074(5) 0.0321(15) Uani 1 1 d .
H22A H 0.0666 0.5870 0.2741 0.039 Uiso 1 1 calc R
O4 O 0.01867(13) -0.1982(3) 0.5056(3) 0.0292(9) Uani 1 1 d .
C7 C 0.0054(2) -0.2386(5) 0.6138(4) 0.0306(14) Uani 1 1 d .
H7A H -0.0058 -0.1592 0.6563 0.037 Uiso 1 1 calc R
H7B H 0.0379 -0.2785 0.6485 0.037 Uiso 1 1 calc R
C25 C 0.0860(2) 0.4079(6) 0.0166(4) 0.0312(15) Uani 1 1 d .
H25A H 0.0896 0.3621 -0.0500 0.037 Uiso 1 1 calc R
C9 C -0.0624(2) -0.3780(6) 0.7090(4) 0.0366(15) Uani 1 1 d .
H9A H -0.0485 -0.3406 0.7738 0.044 Uiso 1 1 calc R
C21 C 0.09506(19) 0.4156(5) 0.2062(4) 0.0264(14) Uani 1 1 d .
H21A H 0.1064 0.3760 0.2720 0.032 Uiso 1 1 calc R
C2 C 0.08930(19) 0.0587(5) 0.3630(4) 0.0246(13) Uani 1 1 d .
H2A H 0.0925 0.1204 0.4261 0.030 Uiso 1 1 calc R
C13 C -0.0600(2) -0.3962(6) 0.5184(4) 0.0326(15) Uani 1 1 d .
H13A H -0.0290 -0.4404 0.4815 0.039 Uiso 1 1 calc R
H13B H -0.0721 -0.3218 0.4713 0.039 Uiso 1 1 calc R
C26 C 0.1899(2) 0.2078(5) 0.1063(4) 0.0220(13) Uani 1 1 d .
C20 C 0.10179(18) 0.3441(5) 0.1105(4) 0.0210(12) Uani 1 1 d .
C3 C 0.14277(19) 0.0571(5) 0.2965(4) 0.0253(13) Uani 1 1 d .
H3A H 0.1509 -0.0348 0.2683 0.030 Uiso 1 1 calc R
C32 C 0.2239(2) 0.3253(6) 0.4233(4) 0.0373(15) Uani 1 1 d .
H32A H 0.2128 0.4197 0.4347 0.045 Uiso 1 1 calc R
H32B H 0.2529 0.3246 0.3678 0.045 Uiso 1 1 calc R
C17 C 0.0739(2) -0.0499(6) -0.1537(4) 0.0343(16) Uani 1 1 d .
H17A H 0.0625 -0.1046 -0.2122 0.041 Uiso 1 1 calc R
C15 C 0.1239(2) 0.1376(5) -0.0865(4) 0.0292(14) Uani 1 1 d .
H15A H 0.1482 0.2101 -0.0996 0.035 Uiso 1 1 calc R
C11 C -0.1244(2) -0.5248(6) 0.6202(5) 0.0431(16) Uani 1 1 d .
H11A H -0.1535 -0.5877 0.6227 0.052 Uiso 1 1 calc R
C24 C 0.0649(2) 0.5379(6) 0.0176(4) 0.0339(15) Uani 1 1 d .
H24A H 0.0555 0.5805 -0.0482 0.041 Uiso 1 1 calc R
C29 C 0.3035(2) 0.2100(6) 0.1003(5) 0.0413(16) Uani 1 1 d .
H29A H 0.3423 0.2109 0.0983 0.050 Uiso 1 1 calc R
C19 C 0.0736(2) 0.0027(6) 0.0348(4) 0.0307(15) Uani 1 1 d .
H19A H 0.0617 -0.0176 0.1057 0.037 Uiso 1 1 calc R
C31 C 0.2186(2) 0.3239(6) 0.1286(4) 0.0275(14) Uani 1 1 d .
H31A H 0.1995 0.4037 0.1467 0.033 Uiso 1 1 calc R
C30 C 0.2755(2) 0.3249(6) 0.1249(4) 0.0383(16) Uani 1 1 d .
H30A H 0.2948 0.4055 0.1396 0.046 Uiso 1 1 calc R
C12 C -0.1021(2) -0.4884(6) 0.5228(4) 0.0396(15) Uani 1 1 d .
H12A H -0.1158 -0.5269 0.4582 0.047 Uiso 1 1 calc R
C36 C 0.2900(3) 0.1835(6) 0.7222(5) 0.0431(16) Uani 1 1 d .
H36A H 0.3047 0.1546 0.7890 0.052 Uiso 1 1 calc R
C33 C 0.2469(2) 0.2705(5) 0.5272(4) 0.0269(14) Uani 1 1 d .
C34 C 0.2130(2) 0.2237(6) 0.6086(5) 0.0452(16) Uani 1 1 d .
H34A H 0.1746 0.2220 0.5982 0.054 Uiso 1 1 calc R
C35 C 0.2353(3) 0.1794(7) 0.7048(5) 0.0481(17) Uani 1 1 d .
H35A H 0.2119 0.1457 0.7595 0.058 Uiso 1 1 calc R
C27 C 0.2188(2) 0.0934(6) 0.0807(4) 0.0315(14) Uani 1 1 d .
H27A H 0.1996 0.0131 0.0644 0.038 Uiso 1 1 calc R
C6 C 0.0551(2) -0.0954(6) 0.4989(5) 0.0283(13) Uani 1 1 d .
C23 C 0.0576(2) 0.6048(5) 0.1135(5) 0.0312(14) Uani 1 1 d .
H23A H 0.0427 0.6928 0.1145 0.037 Uiso 1 1 calc R
C38 C 0.3023(2) 0.2731(5) 0.5455(5) 0.0343(15) Uani 1 1 d .
H38A H 0.3145 0.3670 0.5349 0.041 Uiso 1 1 calc R
H38B H 0.3196 0.2191 0.4879 0.041 Uiso 1 1 calc R
C1 C 0.0639(2) 0.1303(5) 0.2672(4) 0.0226(13) Uani 1 1 d .
C5 C 0.1921(2) 0.1191(5) 0.3491(4) 0.0281(14) Uani 1 1 d .
H5A H 0.2038 0.0639 0.4112 0.034 Uiso 1 1 calc R
H5B H 0.2226 0.1235 0.2970 0.034 Uiso 1 1 calc R
C16 C 0.1067(2) 0.0591(6) -0.1717(4) 0.0324(15) Uani 1 1 d .
H16A H 0.1177 0.0808 -0.2429 0.039 Uiso 1 1 calc R
C10 C -0.1045(2) -0.4700(6) 0.7140(5) 0.0453(17) Uani 1 1 d .
H10A H -0.1196 -0.4951 0.7815 0.054 Uiso 1 1 calc R
C28 C 0.2755(2) 0.0927(6) 0.0781(4) 0.0373(15) Uani 1 1 d .
H28A H 0.2947 0.0126 0.0613 0.045 Uiso 1 1 calc R
C37 C 0.3240(2) 0.2300(6) 0.6420(5) 0.0399(17) Uani 1 1 d .
H37A H 0.3623 0.2324 0.6532 0.048 Uiso 1 1 calc R
C18 C 0.0574(2) -0.0797(6) -0.0504(5) 0.0360(15) Uani 1 1 d .
H18A H 0.0351 -0.1559 -0.0372 0.043 Uiso 1 1 calc R

loop_
_atom_site_aniso_label
_atom_site_aniso_U_11
_atom_site_aniso_U_22
_atom_site_aniso_U_33
_atom_site_aniso_U_23
_atom_site_aniso_U_13
_atom_site_aniso_U_12
O1 0.031(2) 0.031(2) 0.033(2) 0.000(2) -0.0084(18) -0.0048(19)
O3 0.038(2) 0.041(2) 0.020(2) -0.0006(19) -0.0059(19) -0.015(2)
N1 0.019(3) 0.026(2) 0.017(2) 0.004(2) 0.000(2) -0.002(2)
O2 0.022(2) 0.034(2) 0.027(2) 0.0051(18) 0.0005(17) 0.0021(19)
C14 0.026(3) 0.022(3) 0.031(4) 0.001(3) 0.002(3) 0.009(3)
N2 0.034(3) 0.022(3) 0.013(3) 0.001(2) 0.000(2) -0.003(2)
C4 0.025(3) 0.021(3) 0.020(3) -0.001(3) -0.001(3) -0.002(3)
C8 0.026(3) 0.027(3) 0.024(3) 0.001(3) -0.002(3) 0.002(3)
C22 0.033(3) 0.028(4) 0.035(4) -0.008(3) -0.003(3) -0.003(3)
O4 0.036(2) 0.028(2) 0.024(2) 0.0055(19) 0.0019(17) -0.008(2)
C7 0.035(3) 0.040(3) 0.017(3) 0.003(3) 0.005(3) -0.006(3)
C25 0.031(3) 0.036(4) 0.026(4) -0.002(3) 0.005(3) 0.003(3)
C9 0.042(4) 0.039(4) 0.029(4) -0.004(3) 0.005(3) -0.005(4)
C21 0.032(3) 0.026(3) 0.021(3) 0.006(3) -0.003(3) -0.002(3)
C2 0.029(3) 0.024(3) 0.021(3) 0.002(3) 0.000(3) -0.005(3)
C13 0.033(3) 0.032(4) 0.033(4) 0.006(3) 0.000(3) 0.012(3)
C26 0.022(3) 0.031(3) 0.013(3) 0.005(3) 0.001(2) 0.005(3)
C20 0.020(3) 0.024(3) 0.019(3) 0.001(3) 0.002(3) -0.003(2)
C3 0.025(3) 0.024(3) 0.027(3) 0.003(3) 0.003(3) -0.002(3)
C32 0.036(4) 0.044(4) 0.032(3) -0.002(3) -0.002(3) -0.012(3)
C17 0.037(4) 0.040(4) 0.026(4) -0.010(3) -0.011(3) 0.001(4)
C15 0.032(3) 0.035(3) 0.021(4) -0.003(3) 0.000(3) -0.004(3)
C11 0.046(4) 0.040(4) 0.044(4) -0.002(4) 0.008(4) -0.014(3)
C24 0.039(4) 0.037(4) 0.026(3) 0.006(3) 0.001(3) 0.010(3)
C29 0.018(3) 0.057(4) 0.049(4) 0.003(4) 0.001(3) -0.001(4)
C19 0.038(4) 0.032(3) 0.022(3) 0.001(3) 0.001(3) -0.001(3)
C31 0.026(4) 0.028(4) 0.028(3) 0.002(3) 0.000(3) -0.006(3)
C30 0.030(4) 0.038(4) 0.048(4) 0.005(3) -0.004(3) -0.012(3)
C12 0.047(4) 0.042(4) 0.031(4) -0.003(3) 0.002(3) -0.015(4)
C36 0.048(5) 0.042(4) 0.039(4) 0.002(3) -0.012(4) 0.001(4)
C33 0.021(3) 0.031(3) 0.029(4) -0.006(3) -0.009(3) 0.000(3)
C34 0.028(3) 0.070(4) 0.037(4) 0.006(4) 0.003(3) -0.003(3)
C35 0.041(4) 0.069(5) 0.034(4) 0.009(4) 0.005(3) 0.002(4)
C27 0.033(4) 0.031(4) 0.030(3) -0.003(3) -0.004(3) -0.003(3)
C6 0.027(3) 0.026(4) 0.032(4) 0.001(3) 0.007(3) 0.005(3)
C23 0.032(3) 0.024(3) 0.038(4) -0.001(3) 0.000(3) 0.003(3)
C38 0.038(4) 0.020(3) 0.046(4) -0.017(3) -0.001(3) 0.003(3)
C1 0.030(4) 0.019(3) 0.019(3) -0.003(3) -0.003(3) 0.000(3)
C5 0.026(3) 0.031(4) 0.027(3) 0.002(3) -0.006(3) -0.001(3)
C16 0.035(4) 0.040(4) 0.022(3) -0.001(3) 0.002(3) 0.007(3)
C10 0.050(4) 0.053(4) 0.032(4) 0.000(4) 0.008(3) -0.015(4)
C28 0.028(4) 0.044(4) 0.040(4) -0.007(3) -0.002(3) 0.008(3)
C37 0.037(4) 0.028(3) 0.055(5) -0.011(3) -0.012(4) 0.000(3)
C18 0.038(4) 0.025(3) 0.045(4) -0.004(3) -0.009(3) -0.005(3)

loop_
_atom_type_symbol
_atom_type_description
_atom_type_scat_dispersion_real
_atom_type_scat_dispersion_imag
_atom_type_scat_source
C C 0.0033 0.0016 'International Tables Vol C Tables 4.2.6.8 and 6.1.1.4'
H H 0.0000 0.0000 'International Tables Vol C Tables 4.2.6.8 and 6.1.1.4'
N N 0.0061 0.0033 'International Tables Vol C Tables 4.2.6.8 and 6.1.1.4'
O O 0.0106 0.0060 'International Tables Vol C Tables 4.2.6.8 and 6.1.1.4'

loop_
_geom_angle_atom_site_label_1
_geom_angle_atom_site_label_2
_geom_angle_atom_site_label_3
_geom_angle
C5 O1 C32 113.0(4)
C1 N1 C4 131.2(4)
C1 N1 C3 94.5(4)
C4 N1 C3 134.1(4)
C19 C14 C15 117.5(5)
C19 C14 C4 122.3(5)
C15 C14 C4 120.1(5)
C6 N2 C2 120.0(4)
N1 C4 C14 110.0(4)
N1 C4 C26 107.3(4)
C14 C4 C26 108.5(4)
N1 C4 C20 107.0(4)
C14 C4 C20 113.0(4)
C26 C4 C20 110.9(4)
C13 C8 C9 118.4(5)
C13 C8 C7 123.8(5)
C9 C8 C7 117.7(5)
C23 C22 C21 120.7(5)
C6 O4 C7 114.5(4)
O4 C7 C8 109.7(4)
C20 C25 C24 121.5(5)
C10 C9 C8 121.4(5)
C22 C21 C20 121.6(5)
N2 C2 C1 114.5(4)
N2 C2 C3 121.0(4)
C1 C2 C3 86.2(4)
C8 C13 C12 120.5(5)
C27 C26 C31 118.3(4)
C27 C26 C4 119.2(5)
C31 C26 C4 122.5(5)
C25 C20 C21 116.8(4)
C25 C20 C4 122.7(5)
C21 C20 C4 120.5(4)
N1 C3 C5 117.8(4)
N1 C3 C2 86.1(3)
C5 C3 C2 116.4(4)
O1 C32 C33 113.3(4)
C16 C17 C18 119.7(5)
C16 C15 C14 121.4(5)
C10 C11 C12 120.0(5)
C23 C24 C25 120.4(5)
C30 C29 C28 120.0(5)
C14 C19 C18 121.4(5)
C26 C31 C30 120.6(5)
C29 C30 C31 120.2(5)
C11 C12 C13 120.4(5)
C35 C36 C37 119.5(6)
C38 C33 C34 118.5(5)
C38 C33 C32 120.2(5)
C34 C33 C32 121.3(5)
C35 C34 C33 119.9(5)
C36 C35 C34 121.1(6)
C26 C27 C28 121.6(5)
O3 C6 O4 124.9(5)
O3 C6 N2 126.8(5)
O4 C6 N2 108.3(5)
C22 C23 C24 118.9(5)
C33 C38 C37 121.2(5)
O2 C1 N1 132.3(4)
O2 C1 C2 135.1(5)
N1 C1 C2 92.6(4)
O1 C5 C3 108.3(4)
C17 C16 C15 120.2(5)
C11 C10 C9 119.3(5)
C29 C28 C27 119.3(5)
C36 C37 C38 119.9(6)
C17 C18 C19 119.7(5)

loop_
_geom_bond_atom_site_label_1
_geom_bond_atom_site_label_2
_geom_bond_distance
O1 C5 1.423(6)
O1 C32 1.435(6)
O3 C6 1.194(6)
N1 C1 1.355(6)
N1 C4 1.471(6)
N1 C3 1.501(6)
O2 C1 1.227(6)
C14 C19 1.375(7)
C14 C15 1.392(7)
C14 C4 1.540(7)
N2 C6 1.363(6)
N2 C2 1.445(6)
C4 C26 1.548(7)
C4 C20 1.552(7)
C8 C13 1.380(7)
C8 C9 1.386(7)
C8 C7 1.497(7)
C22 C23 1.369(7)
C22 C21 1.383(7)
O4 C6 1.361(6)
O4 C7 1.440(5)
C25 C20 1.383(7)
C25 C24 1.394(8)
C9 C10 1.383(7)
C21 C20 1.395(7)
C2 C1 1.521(7)
C2 C3 1.550(6)
C13 C12 1.384(7)
C26 C27 1.380(7)
C26 C31 1.383(7)
C3 C5 1.508(7)
C32 C33 1.510(7)
C17 C16 1.370(7)
C17 C18 1.378(7)
C15 C16 1.382(7)
C11 C10 1.375(7)
C11 C12 1.377(7)
C24 C23 1.377(7)
C29 C30 1.371(8)
C29 C28 1.384(8)
C19 C18 1.397(7)
C31 C30 1.395(7)
C36 C35 1.361(8)
C36 C37 1.380(8)
C33 C38 1.378(7)
C33 C34 1.390(7)
C34 C35 1.386(8)
C27 C28 1.391(7)
C38 C37 1.381(8)

loop_
_geom_hbond_atom_site_label_D
_geom_hbond_atom_site_label_H
_geom_hbond_atom_site_label_A
_geom_hbond_distance_DH
_geom_hbond_distance_HA
_geom_hbond_distance_DA
_geom_hbond_angle_DHA
_geom_hbond_site_symmetry_A
N2 H2B O2 0.88 2.14 2.891(5) 142.9 2

loop_
_geom_torsion_atom_site_label_1
_geom_torsion_atom_site_label_2
_geom_torsion_atom_site_label_3
_geom_torsion_atom_site_label_4
_geom_torsion
C1 N1 C4 C14 -74.3(6)
C3 N1 C4 C14 99.8(5)
C1 N1 C4 C26 167.9(5)
C3 N1 C4 C26 -18.0(7)
C1 N1 C4 C20 48.8(6)
C3 N1 C4 C20 -137.1(5)
C19 C14 C4 N1 7.7(6)
C15 C14 C4 N1 -168.4(4)
C19 C14 C4 C26 124.7(5)
C15 C14 C4 C26 -51.4(6)
C19 C14 C4 C20 -111.9(5)
C15 C14 C4 C20 72.0(6)
C6 O4 C7 C8 172.8(4)
C13 C8 C7 O4 8.0(7)
C9 C8 C7 O4 -172.7(5)
C13 C8 C9 C10 -0.9(8)
C7 C8 C9 C10 179.7(5)
C23 C22 C21 C20 -2.9(8)
C6 N2 C2 C1 -139.4(5)
C6 N2 C2 C3 119.7(5)
C9 C8 C13 C12 0.8(8)
C7 C8 C13 C12 -179.8(5)
N1 C4 C26 C27 78.8(5)
C14 C4 C26 C27 -39.9(6)
C20 C4 C26 C27 -164.6(4)
N1 C4 C26 C31 -99.8(5)
C14 C4 C26 C31 141.5(5)
C20 C4 C26 C31 16.8(7)
C24 C25 C20 C21 0.7(7)
C24 C25 C20 C4 -178.2(5)
C22 C21 C20 C25 1.8(7)
C22 C21 C20 C4 -179.3(5)
N1 C4 C20 C25 -151.0(4)
C14 C4 C20 C25 -29.7(6)
C26 C4 C20 C25 92.4(5)
N1 C4 C20 C21 30.2(6)
C14 C4 C20 C21 151.4(5)
C26 C4 C20 C21 -86.5(5)
C1 N1 C3 C5 -123.7(4)
C4 N1 C3 C5 60.7(7)
C1 N1 C3 C2 -5.8(4)
C4 N1 C3 C2 178.6(5)
N2 C2 C3 N1 121.7(4)
C1 C2 C3 N1 5.2(3)
N2 C2 C3 C5 -119.2(5)
C1 C2 C3 C5 124.3(4)
C5 O1 C32 C33 -68.1(5)
C19 C14 C15 C16 3.2(7)
C4 C14 C15 C16 179.4(5)
C20 C25 C24 C23 -2.1(8)
C15 C14 C19 C18 -1.1(8)
C4 C14 C19 C18 -177.3(5)
C27 C26 C31 C30 0.2(8)
C4 C26 C31 C30 178.8(5)
C28 C29 C30 C31 0.5(9)
C26 C31 C30 C29 -0.8(8)
C10 C11 C12 C13 -0.4(9)
C8 C13 C12 C11 -0.2(9)
O1 C32 C33 C38 143.8(5)
O1 C32 C33 C34 -39.9(7)
C38 C33 C34 C35 -0.8(9)
C32 C33 C34 C35 -177.2(5)
C37 C36 C35 C34 -1.3(10)
C33 C34 C35 C36 1.4(10)
C31 C26 C27 C28 0.7(8)
C4 C26 C27 C28 -178.0(5)
C7 O4 C6 O3 2.5(7)
C7 O4 C6 N2 -178.1(4)
C2 N2 C6 O3 -14.4(8)
C2 N2 C6 O4 166.2(4)
C21 C22 C23 C24 1.4(8)
C25 C24 C23 C22 1.1(8)
C34 C33 C38 C37 0.2(8)
C32 C33 C38 C37 176.6(5)
C4 N1 C1 O2 2.8(9)
C3 N1 C1 O2 -173.0(5)
C4 N1 C1 C2 -178.3(4)
C3 N1 C1 C2 5.9(4)
N2 C2 C1 O2 50.7(8)
C3 C2 C1 O2 173.1(6)
N2 C2 C1 N1 -128.2(4)
C3 C2 C1 N1 -5.7(4)
C32 O1 C5 C3 -172.6(4)
N1 C3 C5 O1 47.6(5)
C2 C3 C5 O1 -52.5(6)
C18 C17 C16 C15 1.0(8)
C14 C15 C16 C17 -3.2(8)
C12 C11 C10 C9 0.3(9)
C8 C9 C10 C11 0.3(8)
C30 C29 C28 C27 0.4(8)
C26 C27 C28 C29 -0.9(8)
C35 C36 C37 C38 0.6(9)
C33 C38 C37 C36 -0.1(8)
C16 C17 C18 C19 1.0(8)
C14 C19 C18 C17 -0.9(8)

loop_
_cod_related_entry_id
_cod_related_entry_database
_cod_related_entry_code
1 ChemSpider 30660125
